data_2016207
loop_
_publ_author_name
'Andr\'e, V\^ania'
'Barroso, S\'onia'
'Martins, Ana M.'
'Duarte, M. Teresa'

_publ_section_title
;
 A new conformer of
 1,4,7-tris(<i>p</i>-tolylsulfonyl)-1,4,7-triazacyclononane
;
_journal_coeditor_code HJ3048
_journal_issue 10
_journal_name_full 'Acta Crystallographica Section C'
_journal_page_first o594
_journal_page_last o596
_journal_paper_doi 10.1107/S010827010703805X
_journal_volume 63
_journal_year 2007
_chemical_formula_iupac 'C27 H33 N3 O6 S3'
_chemical_formula_moiety 'C27 H33 N3 O6 S3'
_chemical_formula_sum 'C27 H33 N3 O6 S3'
_chemical_formula_weight 591.74
_chemical_name_common TACN-3Ts
_chemical_name_systematic
;
1,4,7-tris(p-tolylsulfonyl)-1,4,7-triazacyclononane
;
_space_group_IT_number 14
_symmetry_cell_setting monoclinic
_symmetry_space_group_name_Hall '-P 2yn'
_symmetry_space_group_name_H-M 'P 1 21/n 1'
_atom_sites_solution_hydrogens geom
_atom_sites_solution_primary direct
_atom_sites_solution_secondary difmap
_audit_creation_method SHELXL-97
_cell_angle_alpha 90.00
_cell_angle_beta 95.04(2)
_cell_angle_gamma 90.00
_cell_formula_units_Z 4
_cell_length_a 5.877(4)
_cell_length_b 14.939(3)
_cell_length_c 32.128(5)
_cell_measurement_reflns_used 28113
_cell_measurement_temperature 150(2)
_cell_measurement_theta_max 25.35
_cell_measurement_theta_min 2.73
_cell_volume 2810(2)
_computing_cell_refinement 'SAINT (Bruker, 1997)'
_computing_data_collection 'SMART (Bruker, 1997)'
_computing_data_reduction SAINT
_computing_molecular_graphics 'ORTEP (reference?) and Mercury (Macrae <i>et al.</i>,  2006)'
_computing_publication_material 'enCIFer (Allen <i>et al.</i>,  2004)'
_computing_structure_refinement 'SHELXL97 (Sheldrick, 1997)'
_computing_structure_solution 'SIR97 (Altomare <i>et al.</i>,  1999)'
_diffrn_ambient_temperature 150(2)
_diffrn_measured_fraction_theta_full 0.985
_diffrn_measured_fraction_theta_max 0.985
_diffrn_measurement_device_type 'Bruker SMART CCD area-detector'
_diffrn_measurement_method '\f and \w'
_diffrn_radiation_monochromator graphite
_diffrn_radiation_source 'fine-focus sealed tube'
_diffrn_radiation_type MoK\a
_diffrn_radiation_wavelength 0.71069
_diffrn_reflns_av_R_equivalents 0.1243
_diffrn_reflns_av_sigmaI/netI 0.1019
_diffrn_reflns_limit_h_max 7
_diffrn_reflns_limit_h_min -7
_diffrn_reflns_limit_k_max 17
_diffrn_reflns_limit_k_min -17
_diffrn_reflns_limit_l_max 38
_diffrn_reflns_limit_l_min -38
_diffrn_reflns_number 27803
_diffrn_reflns_theta_full 25.35
_diffrn_reflns_theta_max 25.35
_diffrn_reflns_theta_min 2.73
_exptl_absorpt_coefficient_mu 0.310
_exptl_absorpt_correction_T_max 0.9907
_exptl_absorpt_correction_T_min 0.9578
_exptl_absorpt_correction_type none
_exptl_crystal_colour colourless
_exptl_crystal_density_diffrn 1.399
_exptl_crystal_density_method 'not measured'
_exptl_crystal_description block
_exptl_crystal_F_000 1248
_exptl_crystal_size_max 0.14
_exptl_crystal_size_mid 0.08
_exptl_crystal_size_min 0.03
_refine_diff_density_max 0.859
_refine_diff_density_min -0.364
_refine_ls_extinction_method none
_refine_ls_goodness_of_fit_ref 1.009
_refine_ls_hydrogen_treatment constr
_refine_ls_matrix_type full
_refine_ls_number_parameters 356
_refine_ls_number_reflns 5053
_refine_ls_number_restraints 0
_refine_ls_restrained_S_all 1.009
_refine_ls_R_factor_all 0.1188
_refine_ls_R_factor_gt 0.0643
_refine_ls_shift/su_max 0.000
_refine_ls_shift/su_mean 0.000
_refine_ls_structure_factor_coef Fsqd
_refine_ls_weighting_details 'calc w=1/[\s^2^(Fo^2^)+(0.0561P)^2^] where P=(Fo^2^+2Fc^2^)/3'
_refine_ls_weighting_scheme calc
_refine_ls_wR_factor_gt 0.1229
_refine_ls_wR_factor_ref 0.1406
_reflns_number_gt 3112
_reflns_number_total 5053
_reflns_threshold_expression I>2sigma(I)
_cod_data_source_file hj3048.cif
_cod_data_source_block I
_cod_original_sg_symbol_H-M P21/n
_cod_database_code 2016207
_cod_database_fobs_code 2016207

loop_
_symmetry_equiv_pos_as_xyz
'x, y, z'
'-x+1/2, y+1/2, -z+1/2'
'-x, -y, -z'
'x-1/2, -y-1/2, z-1/2'

loop_
_atom_site_type_symbol
_atom_site_label
_atom_site_fract_x
_atom_site_fract_y
_atom_site_fract_z
_atom_site_U_iso_or_equiv
_atom_site_adp_type
_atom_site_calc_flag
_atom_site_refinement_flags
_atom_site_occupancy
S S1 0.18441(16) 0.69063(7) 0.19308(3) 0.0252(3) Uani d . 1
S S4 0.42281(16) 0.75316(8) 0.02427(3) 0.0268(3) Uani d . 1
S S7 0.11331(17) 0.43388(7) 0.10663(3) 0.0267(3) Uani d . 1
O O11 0.2677(5) 0.61058(19) 0.21379(8) 0.0328(7) Uani d . 1
O O12 -0.0530(4) 0.7123(2) 0.19097(8) 0.0330(7) Uani d . 1
O O41 0.5626(5) 0.6964(2) 0.00119(8) 0.0355(7) Uani d . 1
O O42 0.5323(5) 0.8122(2) 0.05455(8) 0.0349(7) Uani d . 1
O O71 -0.0128(4) 0.4594(2) 0.14100(8) 0.0355(8) Uani d . 1
O O72 -0.0093(5) 0.4129(2) 0.06718(8) 0.0357(8) Uani d . 1
N N1 0.2513(5) 0.6824(2) 0.14479(9) 0.0232(8) Uani d . 1
N N4 0.2531(5) 0.6884(2) 0.04727(9) 0.0233(8) Uani d . 1
N N7 0.2867(5) 0.5140(2) 0.09707(9) 0.0243(8) Uani d . 1
C C2 0.1808(7) 0.7584(3) 0.11742(11) 0.0298(10) Uani d . 1
H H2A 0.3110 0.7975 0.1152 0.036 Uiso calc R 1
H H2B 0.0644 0.7925 0.1301 0.036 Uiso calc R 1
C C3 0.0880(7) 0.7295(3) 0.07398(11) 0.0293(10) Uani d . 1
H H3A -0.0344 0.6869 0.0768 0.035 Uiso calc R 1
H H3B 0.0213 0.7814 0.0595 0.035 Uiso calc R 1
C C5 0.2111(7) 0.5978(3) 0.03048(11) 0.0261(10) Uani d . 1
H H5A 0.2441 0.5969 0.0014 0.031 Uiso calc R 1
H H5B 0.0506 0.5835 0.0314 0.031 Uiso calc R 1
C C6 0.3512(7) 0.5273(3) 0.05372(11) 0.0263(10) Uani d . 1
H H6A 0.3326 0.4711 0.0386 0.032 Uiso calc R 1
H H6B 0.5111 0.5439 0.0548 0.032 Uiso calc R 1
C C8 0.4504(6) 0.5399(3) 0.13233(11) 0.0262(10) Uani d . 1
H H8A 0.5992 0.5154 0.1279 0.031 Uiso calc R 1
H H8B 0.4024 0.5138 0.1578 0.031 Uiso calc R 1
C C9 0.4713(6) 0.6399(3) 0.13788(12) 0.0253(9) Uani d . 1
H H9A 0.5807 0.6526 0.1615 0.030 Uiso calc R 1
H H9B 0.5293 0.6657 0.1132 0.030 Uiso calc R 1
C C11 0.3344(6) 0.7812(3) 0.21634(11) 0.0239(9) Uani d . 1
C C12 0.5492(7) 0.7665(3) 0.23746(12) 0.0309(11) Uani d . 1
H H12 0.6087 0.7089 0.2401 0.037 Uiso calc R 1
C C13 0.2447(7) 0.8660(3) 0.21364(12) 0.0310(10) Uani d . 1
H H13 0.1004 0.8757 0.2001 0.037 Uiso calc R 1
C C14 0.6709(7) 0.8380(3) 0.25417(12) 0.0356(12) Uani d . 1
H H14 0.8148 0.8285 0.2679 0.043 Uiso calc R 1
C C15 0.3705(7) 0.9371(3) 0.23124(12) 0.0333(11) Uani d . 1
H H15 0.3097 0.9946 0.2297 0.040 Uiso calc R 1
C C16 0.5858(7) 0.9230(3) 0.25110(11) 0.0324(11) Uani d . 1
C C17 0.7251(8) 1.0006(4) 0.26930(13) 0.0466(13) Uani d . 1
H H17A 0.8765 0.9975 0.2603 0.070 Uiso calc R 1
H H17B 0.7331 0.9979 0.2992 0.070 Uiso calc R 1
H H17C 0.6543 1.0558 0.2599 0.070 Uiso calc R 1
C C41 0.2509(7) 0.8212(3) -0.01086(12) 0.0282(10) Uani d . 1
C C42 0.0406(7) 0.7935(3) -0.02786(12) 0.0307(10) Uani d . 1
H H42 -0.0143 0.7372 -0.0215 0.037 Uiso calc R 1
C C43 0.3344(8) 0.9045(3) -0.02068(13) 0.0365(11) Uani d . 1
H H43 0.4772 0.9233 -0.0092 0.044 Uiso calc R 1
C C44 -0.0905(7) 0.8505(3) -0.05482(12) 0.0348(11) Uani d . 1
H H44 -0.2338 0.8319 -0.0662 0.042 Uiso calc R 1
C C45 0.2022(8) 0.9594(3) -0.04775(14) 0.0444(12) Uani d . 1
H H45 0.2586 1.0151 -0.0546 0.053 Uiso calc R 1
C C46 -0.0112(8) 0.9334(3) -0.06481(13) 0.0371(11) Uani d . 1
C C47 -0.1575(9) 0.9950(4) -0.09322(15) 0.0530(14) Uani d . 1
H H47A -0.2412 1.0346 -0.0767 0.080 Uiso calc R 1
H H47B -0.2626 0.9601 -0.1111 0.080 Uiso calc R 1
H H47C -0.0618 1.0294 -0.1099 0.080 Uiso calc R 1
C C71 0.2854(6) 0.3424(3) 0.12384(11) 0.0249(10) Uani d . 1
C C72 0.2278(7) 0.2921(3) 0.15768(13) 0.0348(11) Uani d . 1
H H72 0.1006 0.3072 0.1715 0.042 Uiso calc R 1
C C73 0.4771(7) 0.3198(3) 0.10395(12) 0.0297(10) Uani d . 1
H H73 0.5158 0.3531 0.0812 0.036 Uiso calc R 1
C C74 0.3609(8) 0.2197(3) 0.17061(13) 0.0399(12) Uani d . 1
H H74 0.3209 0.1856 0.1930 0.048 Uiso calc R 1
C C75 0.6101(7) 0.2483(3) 0.11771(12) 0.0350(11) Uani d . 1
H H75 0.7403 0.2346 0.1045 0.042 Uiso calc R 1
C C76 0.5541(7) 0.1966(3) 0.15081(12) 0.0350(11) Uani d . 1
C C77 0.7017(9) 0.1172(4) 0.16522(15) 0.0516(14) Uani d . 1
H H77A 0.6086 0.0725 0.1769 0.077 Uiso calc PR 0.69(5)
H H77B 0.8185 0.1364 0.1861 0.077 Uiso calc PR 0.69(5)
H H77C 0.7711 0.0924 0.1418 0.077 Uiso calc PR 0.69(5)
H H77D 0.8569 0.1284 0.1596 0.077 Uiso calc PR 0.31(5)
H H77E 0.6470 0.0644 0.1505 0.077 Uiso calc PR 0.31(5)
H H77F 0.6944 0.1084 0.1947 0.077 Uiso calc PR 0.31(5)

loop_
_atom_site_aniso_label
_atom_site_aniso_U_11
_atom_site_aniso_U_22
_atom_site_aniso_U_33
_atom_site_aniso_U_12
_atom_site_aniso_U_13
_atom_site_aniso_U_23
S1 0.0258(5) 0.0252(7) 0.0248(5) -0.0017(5) 0.0031(4) -0.0039(5)
S4 0.0263(5) 0.0253(7) 0.0285(5) -0.0030(5) 0.0007(4) 0.0024(5)
S7 0.0252(5) 0.0267(7) 0.0278(5) -0.0014(5) 0.0001(4) -0.0017(5)
O11 0.0445(17) 0.0235(19) 0.0304(15) -0.0004(14) 0.0024(13) 0.0037(13)
O12 0.0213(14) 0.035(2) 0.0431(17) -0.0043(13) 0.0057(12) -0.0077(14)
O41 0.0348(16) 0.035(2) 0.0381(16) 0.0024(15) 0.0096(13) 0.0029(14)
O42 0.0330(16) 0.035(2) 0.0352(16) -0.0080(15) -0.0070(13) 0.0010(14)
O71 0.0294(15) 0.043(2) 0.0357(16) 0.0054(15) 0.0136(13) -0.0010(14)
O72 0.0347(16) 0.035(2) 0.0356(16) -0.0070(14) -0.0096(13) -0.0010(14)
N1 0.0261(17) 0.018(2) 0.0252(17) 0.0038(15) 0.0024(14) -0.0021(15)
N4 0.0282(18) 0.020(2) 0.0217(16) -0.0001(16) 0.0017(14) 0.0006(15)
N7 0.0268(17) 0.023(2) 0.0226(17) -0.0019(15) -0.0007(14) -0.0022(15)
C2 0.041(2) 0.022(3) 0.026(2) 0.007(2) 0.0035(18) -0.0001(19)
C3 0.027(2) 0.035(3) 0.025(2) 0.006(2) 0.0005(17) 0.0039(19)
C5 0.030(2) 0.026(3) 0.021(2) -0.0087(19) 0.0002(17) 0.0035(18)
C6 0.029(2) 0.022(3) 0.028(2) -0.0057(19) 0.0032(17) -0.0061(18)
C8 0.024(2) 0.028(3) 0.025(2) 0.0055(19) -0.0046(17) -0.0084(19)
C9 0.022(2) 0.026(3) 0.026(2) 0.0007(19) -0.0042(16) -0.0069(18)
C11 0.029(2) 0.025(3) 0.0188(19) -0.0007(19) 0.0051(17) -0.0033(17)
C12 0.025(2) 0.039(3) 0.029(2) 0.003(2) 0.0028(17) -0.005(2)
C13 0.029(2) 0.029(3) 0.034(2) 0.001(2) -0.0008(18) -0.009(2)
C14 0.025(2) 0.054(4) 0.028(2) 0.000(2) -0.0012(18) -0.011(2)
C15 0.037(2) 0.029(3) 0.035(2) -0.002(2) 0.007(2) -0.012(2)
C16 0.033(2) 0.044(3) 0.020(2) -0.007(2) 0.0040(18) -0.010(2)
C17 0.047(3) 0.058(4) 0.035(2) -0.018(3) 0.006(2) -0.015(2)
C41 0.031(2) 0.026(3) 0.027(2) -0.003(2) 0.0000(18) 0.0034(19)
C42 0.032(2) 0.024(3) 0.035(2) -0.005(2) 0.0010(19) 0.001(2)
C43 0.040(3) 0.027(3) 0.041(3) -0.006(2) -0.008(2) 0.003(2)
C44 0.037(2) 0.032(3) 0.034(2) -0.002(2) -0.002(2) -0.001(2)
C45 0.055(3) 0.021(3) 0.055(3) -0.006(2) -0.008(2) 0.010(2)
C46 0.045(3) 0.027(3) 0.038(3) 0.003(2) -0.003(2) 0.006(2)
C47 0.062(3) 0.033(3) 0.063(3) 0.010(3) -0.003(3) 0.015(3)
C71 0.028(2) 0.023(3) 0.022(2) -0.0059(19) -0.0018(17) -0.0040(18)
C72 0.035(2) 0.035(3) 0.036(2) -0.003(2) 0.012(2) 0.003(2)
C73 0.032(2) 0.029(3) 0.028(2) -0.004(2) 0.0052(18) 0.000(2)
C74 0.049(3) 0.040(3) 0.031(2) -0.005(2) 0.011(2) 0.007(2)
C75 0.036(2) 0.038(3) 0.032(2) 0.008(2) 0.0044(19) 0.006(2)
C76 0.045(3) 0.027(3) 0.032(2) -0.004(2) -0.006(2) -0.002(2)
C77 0.060(3) 0.046(4) 0.048(3) 0.011(3) 0.001(2) 0.014(3)

loop_
_atom_type_symbol
_atom_type_description
_atom_type_scat_dispersion_real
_atom_type_scat_dispersion_imag
_atom_type_scat_source
C C 0.0033 0.0000 'International Tables Vol C Tables 4.2.6.8 and 6.1.1.4'
H H 0.0000 0.0000 'International Tables Vol C Tables 4.2.6.8 and 6.1.1.4'
N N 0.0061 0.0000 'International Tables Vol C Tables 4.2.6.8 and 6.1.1.4'
O O 0.0106 0.0000 'International Tables Vol C Tables 4.2.6.8 and 6.1.1.4'
S S 0.1246 0.0000 'International Tables Vol C Tables 4.2.6.8 and 6.1.1.4'

loop_
_geom_angle_atom_site_label_1
_geom_angle_atom_site_label_2
_geom_angle_atom_site_label_3
_geom_angle
O12 S1 O11 120.26(18)
O12 S1 N1 106.66(16)
O11 S1 N1 106.03(17)
O12 S1 C11 107.39(19)
O11 S1 C11 107.96(18)
N1 S1 C11 108.02(18)
O42 S4 O41 118.35(18)
O42 S4 N4 108.57(17)
O41 S4 N4 106.74(18)
O42 S4 C41 106.19(19)
O41 S4 C41 109.35(18)
N4 S4 C41 107.17(18)
O71 S7 O72 118.94(17)
O71 S7 N7 109.03(18)
O72 S7 N7 105.62(17)
O71 S7 C71 106.64(18)
O72 S7 C71 109.72(18)
N7 S7 C71 106.26(18)
C2 N1 C9 116.5(3)
C2 N1 S1 115.4(3)
C9 N1 S1 117.5(2)
C5 N4 C3 119.7(3)
C5 N4 S4 118.3(2)
C3 N4 S4 118.6(3)
C8 N7 C6 118.9(3)
C8 N7 S7 115.3(3)
C6 N7 S7 119.5(3)
N1 C2 C3 112.9(3)
N1 C2 H2A 109.0
C3 C2 H2A 109.0
N1 C2 H2B 109.0
C3 C2 H2B 109.0
H2A C2 H2B 107.8
N4 C3 C2 116.7(3)
N4 C3 H3A 108.1
C2 C3 H3A 108.1
N4 C3 H3B 108.1
C2 C3 H3B 108.1
H3A C3 H3B 107.3
N4 C5 C6 113.5(3)
N4 C5 H5A 108.9
C6 C5 H5A 108.9
N4 C5 H5B 108.9
C6 C5 H5B 108.9
H5A C5 H5B 107.7
N7 C6 C5 112.7(3)
N7 C6 H6A 109.0
C5 C6 H6A 109.0
N7 C6 H6B 109.0
C5 C6 H6B 109.0
H6A C6 H6B 107.8
N7 C8 C9 113.1(3)
N7 C8 H8A 109.0
C9 C8 H8A 109.0
N7 C8 H8B 109.0
C9 C8 H8B 109.0
H8A C8 H8B 107.8
N1 C9 C8 112.4(3)
N1 C9 H9A 109.1
C8 C9 H9A 109.1
N1 C9 H9B 109.1
C8 C9 H9B 109.1
H9A C9 H9B 107.9
C13 C11 C12 120.1(4)
C13 C11 S1 120.7(3)
C12 C11 S1 119.1(3)
C14 C12 C11 119.1(4)
C14 C12 H12 120.4
C11 C12 H12 120.4
C11 C13 C15 119.6(4)
C11 C13 H13 120.2
C15 C13 H13 120.2
C16 C14 C12 121.5(4)
C16 C14 H14 119.3
C12 C14 H14 119.3
C16 C15 C13 120.3(4)
C16 C15 H15 119.8
C13 C15 H15 119.8
C14 C16 C15 119.4(4)
C14 C16 C17 120.3(4)
C15 C16 C17 120.3(4)
C16 C17 H17A 109.5
C16 C17 H17B 109.5
H17A C17 H17B 109.5
C16 C17 H17C 109.5
H17A C17 H17C 109.5
H17B C17 H17C 109.5
C42 C41 C43 120.4(4)
C42 C41 S4 121.7(3)
C43 C41 S4 117.9(3)
C41 C42 C44 119.5(4)
C41 C42 H42 120.2
C44 C42 H42 120.2
C45 C43 C41 119.1(4)
C45 C43 H43 120.5
C41 C43 H43 120.5
C46 C44 C42 121.0(4)
C46 C44 H44 119.5
C42 C44 H44 119.5
C46 C45 C43 121.6(4)
C46 C45 H45 119.2
C43 C45 H45 119.2
C44 C46 C45 118.5(4)
C44 C46 C47 120.3(4)
C45 C46 C47 121.2(4)
C46 C47 H47A 109.5
C46 C47 H47B 109.5
H47A C47 H47B 109.5
C46 C47 H47C 109.5
H47A C47 H47C 109.5
H47B C47 H47C 109.5
C73 C71 C72 119.6(4)
C73 C71 S7 120.8(3)
C72 C71 S7 119.5(3)
C74 C72 C71 119.3(4)
C74 C72 H72 120.3
C71 C72 H72 120.3
C75 C73 C71 120.3(4)
C75 C73 H73 119.9
C71 C73 H73 119.9
C72 C74 C76 121.4(4)
C72 C74 H74 119.3
C76 C74 H74 119.3
C73 C75 C76 121.1(4)
C73 C75 H75 119.4
C76 C75 H75 119.4
C75 C76 C74 118.2(4)
C75 C76 C77 120.3(4)
C74 C76 C77 121.4(4)
C76 C77 H77A 109.5
C76 C77 H77B 109.5
H77A C77 H77B 109.5
C76 C77 H77C 109.5
H77A C77 H77C 109.5
H77B C77 H77C 109.5
C76 C77 H77D 109.5
H77A C77 H77D 141.1
H77B C77 H77D 56.3
H77C C77 H77D 56.3
C76 C77 H77E 109.5
H77A C77 H77E 56.3
H77B C77 H77E 141.1
H77C C77 H77E 56.3
H77D C77 H77E 109.5
C76 C77 H77F 109.5
H77A C77 H77F 56.3
H77B C77 H77F 56.3
H77C C77 H77F 141.1
H77D C77 H77F 109.5
H77E C77 H77F 109.5

loop_
_geom_bond_atom_site_label_1
_geom_bond_atom_site_label_2
_geom_bond_distance
S1 O12 1.428(3)
S1 O11 1.434(3)
S1 N1 1.638(3)
S1 C11 1.746(4)
S4 O42 1.424(3)
S4 O41 1.432(3)
S4 N4 1.615(3)
S4 C41 1.768(4)
S7 O71 1.434(3)
S7 O72 1.437(3)
S7 N7 1.619(3)
S7 C71 1.761(4)
N1 C2 1.474(5)
N1 C9 1.475(5)
N4 C5 1.470(5)
N4 C3 1.483(5)
N7 C8 1.472(4)
N7 C6 1.488(4)
C2 C3 1.516(5)
C2 H2A 0.9700
C2 H2B 0.9700
C3 H3A 0.9700
C3 H3B 0.9700
C5 C6 1.496(5)
C5 H5A 0.9700
C5 H5B 0.9700
C6 H6A 0.9700
C6 H6B 0.9700
C8 C9 1.509(6)
C8 H8A 0.9700
C8 H8B 0.9700
C9 H9A 0.9700
C9 H9B 0.9700
C11 C13 1.373(6)
C11 C12 1.397(5)
C12 C14 1.369(6)
C12 H12 0.9300
C13 C15 1.386(6)
C13 H13 0.9300
C14 C16 1.365(6)
C14 H14 0.9300
C15 C16 1.383(6)
C15 H15 0.9300
C16 C17 1.507(6)
C17 H17A 0.9600
C17 H17B 0.9600
C17 H17C 0.9600
C41 C42 1.371(5)
C41 C43 1.384(6)
C42 C44 1.397(6)
C42 H42 0.9300
C43 C45 1.383(6)
C43 H43 0.9300
C44 C46 1.372(6)
C44 H44 0.9300
C45 C46 1.380(6)
C45 H45 0.9300
C46 C47 1.510(6)
C47 H47A 0.9600
C47 H47B 0.9600
C47 H47C 0.9600
C71 C73 1.385(5)
C71 C72 1.387(6)
C72 C74 1.377(6)
C72 H72 0.9300
C73 C75 1.373(6)
C73 H73 0.9300
C74 C76 1.393(6)
C74 H74 0.9300
C75 C76 1.378(6)
C75 H75 0.9300
C76 C77 1.518(6)
C77 H77A 0.9600
C77 H77B 0.9600
C77 H77C 0.9600
C77 H77D 0.9600
C77 H77E 0.9600
C77 H77F 0.9600

loop_
_geom_hbond_atom_site_label_D
_geom_hbond_atom_site_label_H
_geom_hbond_atom_site_label_A
_geom_hbond_site_symmetry_A
_geom_hbond_distance_DH
_geom_hbond_distance_HA
_geom_hbond_distance_DA
_geom_hbond_angle_DHA
_geom_hbond_publ_flag
'Form I' ? ? ? ? ? ? ? ?
C17 H17B O11 1_455 0.98 2.51 3.4060(10) 153 yes
C47 H47B O12 3_665 0.98 2.44 3.282(2) 144 yes
C75 H75 O12 3_656 0.95 2.63 3.5440(10) 161 yes
C77 H77B Cg2 3_656 0.98 2.88 3.813(2) 160 yes
? ? ? ? ? ? ? ? ?
'Form II' ? ? ? ? ? ? ? ?
C15 H15 O11 2_555 0.93 2.58 3.278(5) 132 yes
C17 H17B O71 2_555 0.96 2.48 3.298(5) 143 yes
C44 H44 Cg3 3_565 0.93 2.88 3.620(5) 137 yes
C75 H75 Cg2 3_665 0.93 2.89 3.648(5) 140 yes

loop_
_geom_torsion_atom_site_label_1
_geom_torsion_atom_site_label_2
_geom_torsion_atom_site_label_3
_geom_torsion_atom_site_label_4
_geom_torsion
O12 S1 N1 C2 50.6(3)
O11 S1 N1 C2 179.9(3)
C11 S1 N1 C2 -64.5(3)
O12 S1 N1 C9 -165.9(3)
O11 S1 N1 C9 -36.6(3)
C11 S1 N1 C9 78.9(3)
O42 S4 N4 C5 -149.8(3)
O41 S4 N4 C5 -21.1(3)
C41 S4 N4 C5 95.9(3)
O42 S4 N4 C3 50.9(3)
O41 S4 N4 C3 179.5(2)
C41 S4 N4 C3 -63.4(3)
O71 S7 N7 C8 57.9(3)
O72 S7 N7 C8 -173.2(3)
C71 S7 N7 C8 -56.7(3)
O71 S7 N7 C6 -150.4(3)
O72 S7 N7 C6 -21.5(3)
C71 S7 N7 C6 95.0(3)
C9 N1 C2 C3 77.0(4)
S1 N1 C2 C3 -139.2(3)
C5 N4 C3 C2 122.2(4)
S4 N4 C3 C2 -78.8(4)
N1 C2 C3 N4 -67.7(5)
C3 N4 C5 C6 -101.9(4)
S4 N4 C5 C6 99.0(3)
C8 N7 C6 C5 -112.3(4)
S7 N7 C6 C5 97.0(4)
N4 C5 C6 N7 67.3(4)
C6 N7 C8 C9 73.1(4)
S7 N7 C8 C9 -135.1(3)
C2 N1 C9 C8 -127.8(3)
S1 N1 C9 C8 89.1(3)
N7 C8 C9 N1 58.6(4)
O12 S1 C11 C13 -26.5(4)
O11 S1 C11 C13 -157.6(3)
N1 S1 C11 C13 88.2(3)
O12 S1 C11 C12 154.2(3)
O11 S1 C11 C12 23.2(4)
N1 S1 C11 C12 -91.1(3)
C13 C11 C12 C14 -2.0(6)
S1 C11 C12 C14 177.3(3)
C12 C11 C13 C15 1.3(6)
S1 C11 C13 C15 -178.0(3)
C11 C12 C14 C16 0.9(6)
C11 C13 C15 C16 0.5(6)
C12 C14 C16 C15 1.0(6)
C12 C14 C16 C17 -179.2(4)
C13 C15 C16 C14 -1.7(6)
C13 C15 C16 C17 178.5(4)
O42 S4 C41 C42 -142.7(3)
O41 S4 C41 C42 88.5(4)
N4 S4 C41 C42 -26.8(4)
O42 S4 C41 C43 36.8(4)
O41 S4 C41 C43 -91.9(4)
N4 S4 C41 C43 152.7(3)
C43 C41 C42 C44 -0.8(6)
S4 C41 C42 C44 178.7(3)
C42 C41 C43 C45 0.2(7)
S4 C41 C43 C45 -179.3(3)
C41 C42 C44 C46 0.5(6)
C41 C43 C45 C46 0.7(7)
C42 C44 C46 C45 0.3(7)
C42 C44 C46 C47 -178.6(4)
C43 C45 C46 C44 -0.9(7)
C43 C45 C46 C47 178.0(4)
O71 S7 C71 C73 -159.3(3)
O72 S7 C71 C73 70.7(4)
N7 S7 C71 C73 -43.1(4)
O71 S7 C71 C72 20.9(4)
O72 S7 C71 C72 -109.2(3)
N7 S7 C71 C72 137.1(3)
C73 C71 C72 C74 -0.9(6)
S7 C71 C72 C74 179.0(3)
C72 C71 C73 C75 -0.3(6)
S7 C71 C73 C75 179.9(3)
C71 C72 C74 C76 0.9(7)
C71 C73 C75 C76 1.4(6)
C73 C75 C76 C74 -1.3(6)
C73 C75 C76 C77 179.2(4)
C72 C74 C76 C75 0.1(7)
C72 C74 C76 C77 179.6(4)
